data_7109960
loop_
_publ_author_name
'Sayanti Chatterjee'
'Debobrata Sheet'
'Tapan Kanti Paine'

_publ_section_title
;
 Catalytic and regiospecific extradiol cleavage of catechol by a
 biomimetic iron complex
;
_journal_name_full Chem.Commun.
_journal_page_first 10251
_journal_paper_doi 10.1039/c3cc44124e
_journal_volume 49
_journal_year 2013
_chemical_formula_sum 'C19 H27 Cl2 Fe N4 O2'
_chemical_formula_weight 470.20
_chemical_name_systematic
;
?
;
_space_group_IT_number 9
_symmetry_cell_setting monoclinic
_symmetry_space_group_name_Hall 'C -2yc'
_symmetry_space_group_name_H-M 'C 1 c 1'
_atom_sites_solution_hydrogens geom
_atom_sites_solution_primary direct
_atom_sites_solution_secondary difmap
_audit_creation_method SHELXL-97
_cell_angle_alpha 90.00
_cell_angle_beta 96.691(2)
_cell_angle_gamma 90.00
_cell_formula_units_Z 4
_cell_length_a 13.3894(8)
_cell_length_b 14.7280(9)
_cell_length_c 10.9907(7)
_cell_measurement_reflns_used 9890
_cell_measurement_temperature 120(2)
_cell_measurement_theta_max 30.64
_cell_measurement_theta_min 2.66
_cell_volume 2152.6(2)
_computing_cell_refinement 'Bruker SAINT'
_computing_data_collection 'Bruker APEX2'
_computing_data_reduction 'Bruker SAINT'
_computing_molecular_graphics 'Bruker SHELXTL'
_computing_publication_material Ortep
_computing_structure_refinement 'SHELXL-97 (Sheldrick, 1997)'
_computing_structure_solution 'SHELXS-97 (Sheldrick, 1990)'
_diffrn_ambient_temperature 120(2)
_diffrn_measured_fraction_theta_full 0.999
_diffrn_measured_fraction_theta_max 0.999
_diffrn_measurement_device_type 'Bruker APEX-II CCD'
_diffrn_measurement_method 'Phi and omega scan'
_diffrn_radiation_monochromator graphite
_diffrn_radiation_source 'fine-focus sealed tube'
_diffrn_radiation_type MoK\a
_diffrn_radiation_wavelength 0.71073
_diffrn_reflns_av_R_equivalents 0.0175
_diffrn_reflns_av_sigmaI/netI 0.0259
_diffrn_reflns_limit_h_max 15
_diffrn_reflns_limit_h_min -15
_diffrn_reflns_limit_k_max 17
_diffrn_reflns_limit_k_min -17
_diffrn_reflns_limit_l_max 12
_diffrn_reflns_limit_l_min -13
_diffrn_reflns_number 12356
_diffrn_reflns_theta_full 24.99
_diffrn_reflns_theta_max 24.99
_diffrn_reflns_theta_min 2.06
_exptl_absorpt_coefficient_mu 0.971
_exptl_absorpt_correction_T_max 0.9440
_exptl_absorpt_correction_T_min 0.9092
_exptl_absorpt_correction_type multi-scan
_exptl_absorpt_process_details Sadabs
_exptl_crystal_colour yellow
_exptl_crystal_density_diffrn 1.451
_exptl_crystal_density_method 'not measured'
_exptl_crystal_description block
_exptl_crystal_F_000 980
_exptl_crystal_size_max 0.10
_exptl_crystal_size_mid 0.08
_exptl_crystal_size_min 0.06
_refine_diff_density_max 0.386
_refine_diff_density_min -0.451
_refine_diff_density_rms 0.150
_refine_ls_abs_structure_details 'Flack H D (1983), Acta Cryst. A39, 876-881'
_refine_ls_abs_structure_Flack 0.012(13)
_refine_ls_extinction_method none
_refine_ls_goodness_of_fit_ref 1.181
_refine_ls_hydrogen_treatment mixed
_refine_ls_matrix_type full
_refine_ls_number_parameters 263
_refine_ls_number_reflns 3507
_refine_ls_number_restraints 2
_refine_ls_restrained_S_all 1.180
_refine_ls_R_factor_all 0.0231
_refine_ls_R_factor_gt 0.0205
_refine_ls_shift/su_max 0.001
_refine_ls_shift/su_mean 0.000
_refine_ls_structure_factor_coef Fsqd
_refine_ls_weighting_details 'calc w=1/[\s^2^(Fo^2^)+(0.0536P)^2^+0.0000P] where P=(Fo^2^+2Fc^2^)/3'
_refine_ls_weighting_scheme calc
_refine_ls_wR_factor_gt 0.0630
_refine_ls_wR_factor_ref 0.0786
_reflns_number_gt 3408
_reflns_number_total 3507
_reflns_threshold_expression >2sigma(I)
_cod_data_source_file c3cc44124e.txt
_cod_data_source_block mee
_cod_original_sg_symbol_H-M Cc
_cod_database_code 7109960

loop_
_symmetry_equiv_pos_as_xyz
'x, y, z'
'x, -y, z+1/2'
'x+1/2, y+1/2, z'
'x+1/2, -y+1/2, z+1/2'

loop_
_atom_site_label
_atom_site_type_symbol
_atom_site_fract_x
_atom_site_fract_y
_atom_site_fract_z
_atom_site_U_iso_or_equiv
_atom_site_adp_type
_atom_site_occupancy
_atom_site_symmetry_multiplicity
_atom_site_calc_flag
_atom_site_refinement_flags
Fe1 Fe 0.45998(2) 0.62340(2) 0.58011(3) 0.01002(11) Uani 1 1 d .
Cl2 Cl 0.61991(5) 0.62632(4) 0.69661(6) 0.01729(17) Uani 1 1 d .
Cl1 Cl 0.37876(5) 0.54739(4) 0.74738(6) 0.01832(16) Uani 1 1 d .
C7 C 0.3103(2) 0.71627(16) 0.4030(2) 0.0113(5) Uani 1 1 d .
H7 H 0.2493 0.7292 0.3472 0.014 Uiso 1 1 calc R
N2 N 0.48698(17) 0.68751(14) 0.39226(19) 0.0114(4) Uani 1 1 d .
N4 N 0.21692(19) 0.49860(14) 0.4925(2) 0.0109(4) Uani 1 1 d .
C8 C 0.4035(2) 0.72916(17) 0.3383(2) 0.0111(5) Uani 1 1 d .
O1 O 0.15781(15) 0.64281(12) 0.51615(18) 0.0167(4) Uani 1 1 d .
N1 N 0.38260(17) 0.75495(14) 0.6090(2) 0.0107(4) Uani 1 1 d .
C3 C 0.3496(2) 0.89656(19) 0.7021(3) 0.0163(6) Uani 1 1 d .
H3 H 0.3620 0.9360 0.7683 0.020 Uiso 1 1 calc R
C5 C 0.2680(2) 0.86262(18) 0.5036(3) 0.0149(6) Uani 1 1 d .
H5 H 0.2240 0.8773 0.4346 0.018 Uiso 1 1 calc R
C2 C 0.3963(2) 0.81201(18) 0.7057(2) 0.0132(6) Uani 1 1 d .
C16 C 0.0401(2) 0.4487(2) 0.4596(3) 0.0200(6) Uani 1 1 d .
H16A H 0.0503 0.4253 0.3804 0.030 Uiso 1 1 calc R
H16B H 0.0178 0.5106 0.4516 0.030 Uiso 1 1 calc R
H16C H -0.0098 0.4129 0.4935 0.030 Uiso 1 1 calc R
C6 C 0.3189(2) 0.78035(17) 0.5119(2) 0.0106(5) Uani 1 1 d .
C14 C 0.22088(19) 0.58965(17) 0.4877(2) 0.0100(5) Uani 1 1 d .
C13 C 0.6620(2) 0.6409(2) 0.3902(3) 0.0195(6) Uani 1 1 d .
H13A H 0.6558 0.5799 0.3595 0.029 Uiso 1 1 calc R
H13B H 0.6655 0.6401 0.4780 0.029 Uiso 1 1 calc R
H13C H 0.7220 0.6679 0.3665 0.029 Uiso 1 1 calc R
C10 C 0.4902(2) 0.79319(17) 0.1828(3) 0.0164(6) Uani 1 1 d .
H10 H 0.4921 0.8295 0.1138 0.020 Uiso 1 1 calc R
C11 C 0.5764(2) 0.74943(19) 0.2353(2) 0.0160(6) Uani 1 1 d .
H11 H 0.6366 0.7563 0.2018 0.019 Uiso 1 1 calc R
C18 C 0.1807(2) 0.3474(2) 0.5508(3) 0.0244(7) Uani 1 1 d .
H18A H 0.2435 0.3465 0.6027 0.037 Uiso 1 1 calc R
H18B H 0.1910 0.3274 0.4701 0.037 Uiso 1 1 calc R
H18C H 0.1337 0.3077 0.5838 0.037 Uiso 1 1 calc R
C12 C 0.5725(2) 0.69518(17) 0.3384(2) 0.0135(6) Uani 1 1 d .
C1 C 0.4612(2) 0.78145(19) 0.8183(3) 0.0197(6) Uani 1 1 d .
H1A H 0.5283 0.7710 0.7989 0.030 Uiso 1 1 calc R
H1B H 0.4347 0.7262 0.8480 0.030 Uiso 1 1 calc R
H1C H 0.4624 0.8275 0.8803 0.030 Uiso 1 1 calc R
C15 C 0.1388(2) 0.44433(18) 0.5442(3) 0.0138(6) Uani 1 1 d .
C17 C 0.1227(2) 0.4768(2) 0.6718(3) 0.0194(6) Uani 1 1 d .
H17A H 0.0925 0.5360 0.6665 0.029 Uiso 1 1 calc R
H17B H 0.1863 0.4797 0.7220 0.029 Uiso 1 1 calc R
H17C H 0.0793 0.4351 0.7075 0.029 Uiso 1 1 calc R
C4 C 0.2850(2) 0.92208(18) 0.6012(3) 0.0153(6) Uani 1 1 d .
H4 H 0.2533 0.9784 0.5987 0.018 Uiso 1 1 calc R
C9 C 0.4012(2) 0.78204(17) 0.2344(2) 0.0145(6) Uani 1 1 d .
H9 H 0.3419 0.8093 0.2000 0.017 Uiso 1 1 calc R
N3 N 0.31128(19) 0.62063(13) 0.4443(2) 0.0109(5) Uani 1 1 d .
H3A H 0.3225 0.5852 0.3795 0.013 Uiso 1 1 calc R
H4U H 0.263(3) 0.4699(19) 0.469(3) 0.004(7) Uiso 1 1 d .
O2 O 0.49374(17) 0.49887(12) 0.49309(18) 0.0205(4) Uani 1 1 d .
C19 C 0.5085(2) 0.41437(18) 0.5580(3) 0.0194(6) Uani 1 1 d .
H19A H 0.4444 0.3886 0.5693 0.029 Uiso 1 1 calc R
H19B H 0.5462 0.4250 0.6365 0.029 Uiso 1 1 calc R
H19C H 0.5449 0.3732 0.5117 0.029 Uiso 1 1 calc R

loop_
_atom_site_aniso_label
_atom_site_aniso_U_11
_atom_site_aniso_U_22
_atom_site_aniso_U_33
_atom_site_aniso_U_23
_atom_site_aniso_U_13
_atom_site_aniso_U_12
Fe1 0.0111(2) 0.01096(18) 0.00734(19) 0.00103(14) -0.00174(13) -0.00091(14)
Cl2 0.0145(4) 0.0224(4) 0.0137(4) -0.0013(2) -0.0039(3) -0.0022(3)
Cl1 0.0196(4) 0.0239(3) 0.0104(3) 0.0058(2) -0.0028(2) -0.0067(3)
C7 0.0125(14) 0.0118(12) 0.0089(12) 0.0014(9) -0.0020(10) -0.0008(10)
N2 0.0139(12) 0.0109(10) 0.0096(11) -0.0023(8) 0.0014(9) -0.0026(9)
N4 0.0105(11) 0.0134(10) 0.0091(11) -0.0006(8) 0.0023(9) -0.0019(10)
C8 0.0147(14) 0.0095(11) 0.0087(12) -0.0035(9) 0.0000(10) -0.0048(10)
O1 0.0174(11) 0.0160(9) 0.0179(11) -0.0014(8) 0.0066(8) -0.0001(9)
N1 0.0115(11) 0.0113(10) 0.0093(11) 0.0012(8) 0.0011(8) -0.0017(9)
C3 0.0183(15) 0.0172(13) 0.0142(14) -0.0052(10) 0.0055(11) -0.0042(12)
C5 0.0130(15) 0.0172(13) 0.0142(14) 0.0018(10) 0.0002(11) 0.0020(11)
C2 0.0128(14) 0.0177(13) 0.0093(13) -0.0008(10) 0.0020(10) -0.0031(11)
C16 0.0162(15) 0.0266(15) 0.0170(14) 0.0013(11) 0.0013(11) -0.0092(12)
C6 0.0093(13) 0.0143(12) 0.0083(12) 0.0012(9) 0.0013(10) -0.0033(10)
C14 0.0106(13) 0.0162(12) 0.0025(11) -0.0005(9) -0.0018(9) -0.0018(11)
C13 0.0154(16) 0.0234(13) 0.0204(16) -0.0003(12) 0.0057(12) 0.0030(12)
C10 0.0250(16) 0.0152(12) 0.0096(13) -0.0009(10) 0.0043(11) -0.0075(12)
C11 0.0199(15) 0.0193(13) 0.0093(13) -0.0038(10) 0.0042(11) -0.0071(11)
C18 0.0260(18) 0.0160(14) 0.0315(18) 0.0046(13) 0.0056(14) -0.0045(13)
C12 0.0143(15) 0.0142(12) 0.0119(13) -0.0071(10) 0.0014(11) -0.0030(11)
C1 0.0269(17) 0.0186(14) 0.0121(14) -0.0035(10) -0.0039(12) 0.0006(11)
C15 0.0145(15) 0.0129(12) 0.0137(13) 0.0015(10) 0.0008(10) -0.0059(11)
C17 0.0211(15) 0.0249(14) 0.0120(13) 0.0014(11) 0.0011(11) -0.0093(12)
C4 0.0157(15) 0.0113(13) 0.0196(15) 0.0002(11) 0.0056(11) 0.0022(11)
C9 0.0187(15) 0.0130(13) 0.0109(13) -0.0012(10) -0.0016(11) -0.0026(11)
N3 0.0120(13) 0.0097(11) 0.0112(12) 0.0011(8) 0.0014(9) -0.0027(8)
O2 0.0321(12) 0.0109(9) 0.0165(10) -0.0008(7) -0.0050(8) 0.0020(8)
C19 0.0257(17) 0.0140(14) 0.0167(14) 0.0032(11) -0.0048(12) 0.0023(12)

loop_
_atom_type_symbol
_atom_type_description
_atom_type_scat_dispersion_real
_atom_type_scat_dispersion_imag
_atom_type_scat_source
C C 0.0033 0.0016 'International Tables Vol C Tables 4.2.6.8 and 6.1.1.4'
H H 0.0000 0.0000 'International Tables Vol C Tables 4.2.6.8 and 6.1.1.4'
N N 0.0061 0.0033 'International Tables Vol C Tables 4.2.6.8 and 6.1.1.4'
O O 0.0106 0.0060 'International Tables Vol C Tables 4.2.6.8 and 6.1.1.4'
Cl Cl 0.1484 0.1585 'International Tables Vol C Tables 4.2.6.8 and 6.1.1.4'
Fe Fe 0.3463 0.8444 'International Tables Vol C Tables 4.2.6.8 and 6.1.1.4'

loop_
_geom_angle_atom_site_label_1
_geom_angle_atom_site_label_2
_geom_angle_atom_site_label_3
_geom_angle
O2 Fe1 N1 158.56(9)
O2 Fe1 N2 83.62(7)
N1 Fe1 N2 84.12(8)
O2 Fe1 N3 84.75(8)
N1 Fe1 N3 74.50(8)
N2 Fe1 N3 69.64(8)
O2 Fe1 Cl2 91.86(6)
N1 Fe1 Cl2 108.22(6)
N2 Fe1 Cl2 104.34(6)
N3 Fe1 Cl2 173.35(6)
O2 Fe1 Cl1 94.43(6)
N1 Fe1 Cl1 92.00(6)
N2 Fe1 Cl1 162.51(6)
N3 Fe1 Cl1 92.88(6)
Cl2 Fe1 Cl1 93.09(3)
N3 C7 C6 110.6(2)
N3 C7 C8 106.5(2)
C6 C7 C8 107.5(2)
N3 C7 H7 110.7
C6 C7 H7 110.7
C8 C7 H7 110.7
C8 N2 C12 118.0(2)
C8 N2 Fe1 111.49(16)
C12 N2 Fe1 130.25(18)
C14 N4 C15 125.9(2)
C14 N4 H4U 118(2)
C15 N4 H4U 116(2)
N2 C8 C9 123.9(2)
N2 C8 C7 114.9(2)
C9 C8 C7 121.1(2)
C6 N1 C2 117.9(2)
C6 N1 Fe1 113.02(16)
C2 N1 Fe1 128.92(19)
C4 C3 C2 120.3(3)
C4 C3 H3 119.8
C2 C3 H3 119.8
C4 C5 C6 117.8(3)
C4 C5 H5 121.1
C6 C5 H5 121.1
N1 C2 C3 121.0(3)
N1 C2 C1 118.4(2)
C3 C2 C1 120.6(2)
C15 C16 H16A 109.5
C15 C16 H16B 109.5
H16A C16 H16B 109.5
C15 C16 H16C 109.5
H16A C16 H16C 109.5
H16B C16 H16C 109.5
N1 C6 C5 124.0(2)
N1 C6 C7 115.9(2)
C5 C6 C7 119.9(2)
O1 C14 N4 126.8(3)
O1 C14 N3 121.4(2)
N4 C14 N3 111.8(2)
C12 C13 H13A 109.5
C12 C13 H13B 109.5
H13A C13 H13B 109.5
C12 C13 H13C 109.5
H13A C13 H13C 109.5
H13B C13 H13C 109.5
C11 C10 C9 119.2(3)
C11 C10 H10 120.4
C9 C10 H10 120.4
C10 C11 C12 119.8(3)
C10 C11 H11 120.1
C12 C11 H11 120.1
C15 C18 H18A 109.5
C15 C18 H18B 109.5
H18A C18 H18B 109.5
C15 C18 H18C 109.5
H18A C18 H18C 109.5
H18B C18 H18C 109.5
N2 C12 C11 121.2(3)
N2 C12 C13 118.0(2)
C11 C12 C13 120.8(2)
C2 C1 H1A 109.5
C2 C1 H1B 109.5
H1A C1 H1B 109.5
C2 C1 H1C 109.5
H1A C1 H1C 109.5
H1B C1 H1C 109.5
N4 C15 C17 111.5(2)
N4 C15 C16 110.1(2)
C17 C15 C16 110.1(2)
N4 C15 C18 104.5(2)
C17 C15 C18 109.8(2)
C16 C15 C18 110.8(2)
C15 C17 H17A 109.5
C15 C17 H17B 109.5
H17A C17 H17B 109.5
C15 C17 H17C 109.5
H17A C17 H17C 109.5
H17B C17 H17C 109.5
C3 C4 C5 118.9(3)
C3 C4 H4 120.5
C5 C4 H4 120.5
C8 C9 C10 117.9(3)
C8 C9 H9 121.1
C10 C9 H9 121.1
C14 N3 C7 115.4(2)
C14 N3 Fe1 118.91(17)
C7 N3 Fe1 98.94(16)
C14 N3 H3A 107.6
C7 N3 H3A 107.6
Fe1 N3 H3A 107.6
C19 O2 Fe1 122.96(16)
O2 C19 H19A 109.5
O2 C19 H19B 109.5
H19A C19 H19B 109.5
O2 C19 H19C 109.5
H19A C19 H19C 109.5
H19B C19 H19C 109.5

loop_
_geom_bond_atom_site_label_1
_geom_bond_atom_site_label_2
_geom_bond_distance
Fe1 O2 2.1410(19)
Fe1 N1 2.237(2)
Fe1 N2 2.336(2)
Fe1 N3 2.345(3)
Fe1 Cl2 2.3640(7)
Fe1 Cl1 2.5063(7)
C7 N3 1.480(3)
C7 C6 1.519(3)
C7 C8 1.519(4)
C7 H7 0.9800
N2 C8 1.350(3)
N2 C12 1.354(3)
N4 C14 1.343(3)
N4 C15 1.481(3)
N4 H4U 0.82(3)
C8 C9 1.380(4)
O1 C14 1.219(3)
N1 C6 1.339(4)
N1 C2 1.350(4)
C3 C4 1.377(4)
C3 C2 1.392(4)
C3 H3 0.9300
C5 C4 1.383(4)
C5 C6 1.388(4)
C5 H5 0.9300
C2 C1 1.497(4)
C16 C15 1.525(4)
C16 H16A 0.9600
C16 H16B 0.9600
C16 H16C 0.9600
C14 N3 1.426(4)
C13 C12 1.496(4)
C13 H13A 0.9600
C13 H13B 0.9600
C13 H13C 0.9600
C10 C11 1.388(4)
C10 C9 1.388(4)
C10 H10 0.9300
C11 C12 1.392(4)
C11 H11 0.9300
C18 C15 1.532(4)
C18 H18A 0.9600
C18 H18B 0.9600
C18 H18C 0.9600
C1 H1A 0.9600
C1 H1B 0.9600
C1 H1C 0.9600
C15 C17 1.521(4)
C17 H17A 0.9600
C17 H17B 0.9600
C17 H17C 0.9600
C4 H4 0.9300
C9 H9 0.9300
N3 H3A 0.9100
O2 C19 1.437(3)
C19 H19A 0.9600
C19 H19B 0.9600
C19 H19C 0.9600
